data_4308382
loop_
_publ_author_name
'Tang, Yongjun'
'Kassel, W. Scott'
'Zakharov, Lev N.'
'Rheingold, Arnold L.'
'Kemp, Richard A.'

_publ_section_title
;
 Insertion Reactions of Carbon Dioxide into Zn--N Bonds: Syntheses and
 Structures of Tetrameric and Dimeric Alkylzinc Carbamato Complexes
;
_journal_coden_ASTM INOCAJ
_journal_issue 2
_journal_name_full 'Inorganic Chemistry'
_journal_page_first 359
_journal_page_last 364
_journal_paper_doi 10.1021/ic048830r
_journal_volume 44
_journal_year 2005
_chemical_formula_sum 'C40 H84 N4 O8 Zn4'
_chemical_formula_weight 1010.59
_space_group_IT_number 82
_symmetry_cell_setting tetragonal
_symmetry_space_group_name_Hall 'I -4'
_symmetry_space_group_name_H-M 'I -4'
_atom_sites_solution_hydrogens geom
_atom_sites_solution_primary direct
_atom_sites_solution_secondary difmap
_audit_creation_method SHELXL-97
_cell_angle_alpha 90.00
_cell_angle_beta 90.00
_cell_angle_gamma 90.00
_cell_formula_units_Z 2
_cell_length_a 13.3038(11)
_cell_length_b 13.3038(11)
_cell_length_c 15.006(2)
_cell_measurement_reflns_used 7714
_cell_measurement_temperature 100(2)
_cell_measurement_theta_max 28.16
_cell_measurement_theta_min 2.71
_cell_volume 2655.9(5)
_computing_cell_refinement 'Bruker SMART'
_computing_data_collection 'Bruker SMART'
_computing_data_reduction 'Bruker SAINT'
_computing_molecular_graphics 'Bruker SHELXTL'
_computing_publication_material 'Bruker SHELXTL'
_computing_structure_refinement 'SHELXL-97 (Sheldrick, 1997)'
_computing_structure_solution 'SHELXS-97 (Sheldrick, 1990)'
_diffrn_ambient_temperature 100(2)
_diffrn_measured_fraction_theta_full 0.975
_diffrn_measured_fraction_theta_max 0.975
_diffrn_measurement_device_type 'CCD area detector'
_diffrn_measurement_method 'phi and omega scans'
_diffrn_radiation_monochromator graphite
_diffrn_radiation_source 'fine-focus sealed tube'
_diffrn_radiation_type MoK\a
_diffrn_radiation_wavelength 0.71073
_diffrn_reflns_av_R_equivalents 0.0296
_diffrn_reflns_av_sigmaI/netI 0.0343
_diffrn_reflns_limit_h_max 15
_diffrn_reflns_limit_h_min -17
_diffrn_reflns_limit_k_max 17
_diffrn_reflns_limit_k_min -16
_diffrn_reflns_limit_l_max 19
_diffrn_reflns_limit_l_min -19
_diffrn_reflns_number 9522
_diffrn_reflns_theta_full 28.21
_diffrn_reflns_theta_max 28.21
_diffrn_reflns_theta_min 2.05
_exptl_absorpt_coefficient_mu 1.829
_exptl_absorpt_correction_T_max 1.000
_exptl_absorpt_correction_T_min 0.711
_exptl_absorpt_correction_type multi-scan
_exptl_absorpt_process_details SADABS
_exptl_crystal_colour Colorless
_exptl_crystal_density_diffrn 1.264
_exptl_crystal_density_meas 0
_exptl_crystal_density_method 'not measured'
_exptl_crystal_description Block
_exptl_crystal_F_000 1072
_exptl_crystal_size_max 0.35
_exptl_crystal_size_mid 0.30
_exptl_crystal_size_min 0.25
_refine_diff_density_max 0.941
_refine_diff_density_min -0.301
_refine_diff_density_rms 0.088
_refine_ls_abs_structure_details 'Flack H D (1983), Acta Cryst. A39, 876-881'
_refine_ls_abs_structure_Flack 0.009(19)
_refine_ls_extinction_method none
_refine_ls_goodness_of_fit_ref 1.004
_refine_ls_hydrogen_treatment mixed
_refine_ls_matrix_type full
_refine_ls_number_parameters 124
_refine_ls_number_reflns 3102
_refine_ls_number_restraints 0
_refine_ls_restrained_S_all 1.004
_refine_ls_R_factor_all 0.0411
_refine_ls_R_factor_gt 0.0394
_refine_ls_shift/su_max 0.003
_refine_ls_shift/su_mean 0.000
_refine_ls_structure_factor_coef Fsqd
_refine_ls_weighting_details 'calc w=1/[\s^2^(Fo^2^)+(0.0885P)^2^+0.5346P] where P=(Fo^2^+2Fc^2^)/3'
_refine_ls_weighting_scheme calc
_refine_ls_wR_factor_gt 0.1102
_refine_ls_wR_factor_ref 0.1121
_reflns_number_gt 2977
_reflns_number_total 3102
_reflns_threshold_expression >2sigma(I)
_cod_data_source_file ic048830rsi20041020_055906_2.cif
_cod_data_source_block Compound_2
_cod_depositor_comments
;
The following automatic conversions were performed:
'_symmetry_cell_setting' value 'Tetragonal' changed to 'tetragonal'
according to '/home/saulius/struct/CIF-dictionaries/cif_core.dic'
dictionary named 'cif_core.dic' version 2.4.1 from
2010-06-29.

'_exptl_absorpt_correction_type' value 'Multi-scan' changed
to 'multi-scan' according to
'/home/saulius/struct/CIF-dictionaries/cif_core.dic' dictionary named
'cif_core.dic' version 2.4.1 from 2010-06-29.

Automatic conversion script
Id: cif_fix_enum 1527 2010-12-29 10:47:43Z saulius 
;
_cod_database_code 4308382

loop_
_symmetry_equiv_pos_as_xyz
'x, y, z'
'-x, -y, z'
'y, -x, -z'
'-y, x, -z'
'x+1/2, y+1/2, z+1/2'
'-x+1/2, -y+1/2, z+1/2'
'y+1/2, -x+1/2, -z+1/2'
'-y+1/2, x+1/2, -z+1/2'

loop_
_atom_site_label
_atom_site_type_symbol
_atom_site_fract_x
_atom_site_fract_y
_atom_site_fract_z
_atom_site_U_iso_or_equiv
_atom_site_adp_type
_atom_site_occupancy
_atom_site_symmetry_multiplicity
_atom_site_calc_flag
_atom_site_refinement_flags
_atom_site_disorder_assembly
_atom_site_disorder_group
Zn1 Zn 0.90765(3) 0.36899(2) 0.19182(2) 0.03236(13) Uani 1 1 d . . .
O1 O 0.8597(2) 0.47850(19) 0.11393(17) 0.0431(6) Uani 1 1 d . . .
O2 O 0.93786(16) 0.60583(16) 0.18445(15) 0.0320(4) Uani 1 1 d . . .
N1 N 0.8590(3) 0.6331(2) 0.0532(2) 0.0410(7) Uani 1 1 d . A .
C1 C 0.8861(2) 0.5703(3) 0.1184(2) 0.0338(6) Uani 1 1 d . . .
C2 C 0.8928(3) 0.7386(3) 0.0527(2) 0.0410(7) Uani 1 1 d . . .
H2A H 0.8846 0.7655 -0.0084 0.049 Uiso 1 1 calc R . .
H2B H 0.9655 0.7400 0.0669 0.049 Uiso 1 1 calc R . .
C3 C 0.8383(3) 0.8084(3) 0.1173(3) 0.0498(9) Uani 1 1 d . . .
H3A H 0.8501 0.7837 0.1793 0.060 Uiso 1 1 calc R . .
C4 C 0.7265(4) 0.8111(5) 0.1005(5) 0.0805(17) Uani 1 1 d . . .
H4A H 0.6988 0.7432 0.1067 0.121 Uiso 1 1 calc R . .
H4B H 0.7137 0.8360 0.0401 0.121 Uiso 1 1 calc R . .
H4C H 0.6944 0.8558 0.1439 0.121 Uiso 1 1 calc R . .
C5 C 0.8846(4) 0.9128(3) 0.1086(4) 0.0691(13) Uani 1 1 d . . .
H5A H 0.8503 0.9592 0.1492 0.104 Uiso 1 1 calc R . .
H5B H 0.8769 0.9366 0.0472 0.104 Uiso 1 1 calc R . .
H5C H 0.9561 0.9096 0.1238 0.104 Uiso 1 1 calc R . .
C6 C 0.8040(4) 0.5953(4) -0.0249(3) 0.0653(13) Uani 1 1 d . . .
C7 C 0.8724(10) 0.5858(10) -0.1106(9) 0.082(3) Uiso 0.50 1 d P A 1
H7A H 0.8950 0.6534 -0.1320 0.098 Uiso 0.50 1 calc PR A 1
C8 C 0.9599(11) 0.5176(13) -0.0954(12) 0.098(4) Uiso 0.50 1 d P . 1
H8A H 0.9422 0.5383 -0.1561 0.147 Uiso 0.50 1 calc PR . 1
H8B H 0.9588 0.5763 -0.0559 0.147 Uiso 0.50 1 calc PR . 1
H8C H 0.9112 0.4677 -0.0741 0.147 Uiso 0.50 1 calc PR . 1
C9 C 0.7899(12) 0.5366(12) -0.1785(13) 0.105(5) Uiso 0.50 1 d P A 1
H9A H 0.8208 0.5265 -0.2371 0.157 Uiso 0.50 1 calc PR A 1
H9B H 0.7323 0.5821 -0.1843 0.157 Uiso 0.50 1 calc PR A 1
H9C H 0.7672 0.4718 -0.1548 0.157 Uiso 0.50 1 calc PR A 1
C7A C 0.6945(12) 0.6177(11) -0.0317(11) 0.093(4) Uiso 0.50 1 d P A 2
H7AA H 0.6802 0.6914 -0.0293 0.111 Uiso 0.50 1 calc PR A 2
C8A C 0.6315(15) 0.5561(17) 0.0411(18) 0.132(7) Uiso 0.50 1 d P A 2
H8AA H 0.6441 0.5843 0.1004 0.198 Uiso 0.50 1 calc PR A 2
H8AB H 0.6521 0.4854 0.0401 0.198 Uiso 0.50 1 calc PR A 2
H8AC H 0.5596 0.5610 0.0274 0.198 Uiso 0.50 1 calc PR A 2
C9A C 0.6780(17) 0.5674(15) -0.1400(15) 0.130(7) Uiso 0.50 1 d P A 2
H9AA H 0.6076 0.5750 -0.1581 0.195 Uiso 0.50 1 calc PR A 2
H9AB H 0.6959 0.4960 -0.1398 0.195 Uiso 0.50 1 calc PR A 2
H9AC H 0.7213 0.6035 -0.1820 0.195 Uiso 0.50 1 calc PR A 2
C10 C 0.8594(3) 0.2300(3) 0.1851(3) 0.0508(9) Uani 1 1 d . . .
H10C H 0.8937 0.1893 0.2302 0.076 Uiso 1 1 calc R . .
H10B H 0.8736 0.2027 0.1257 0.076 Uiso 1 1 calc R . .
H10A H 0.7868 0.2286 0.1959 0.076 Uiso 1 1 calc R . .

loop_
_atom_site_aniso_label
_atom_site_aniso_U_11
_atom_site_aniso_U_22
_atom_site_aniso_U_33
_atom_site_aniso_U_23
_atom_site_aniso_U_13
_atom_site_aniso_U_12
Zn1 0.0353(2) 0.03043(19) 0.03137(17) 0.00047(14) -0.00090(14) -0.00393(14)
O1 0.0514(14) 0.0354(12) 0.0426(12) 0.0078(10) -0.0160(11) -0.0092(10)
O2 0.0309(10) 0.0336(10) 0.0314(10) 0.0011(9) -0.0035(9) -0.0003(7)
N1 0.0508(16) 0.0380(14) 0.0342(13) 0.0062(11) -0.0092(13) -0.0072(12)
C1 0.0346(15) 0.0359(15) 0.0308(13) 0.0010(12) -0.0029(12) 0.0019(11)
C2 0.0455(18) 0.0353(16) 0.0422(16) 0.0093(13) -0.0036(14) -0.0045(13)
C3 0.062(2) 0.0396(18) 0.048(2) 0.0037(15) -0.0020(18) -0.0009(16)
C4 0.066(3) 0.077(4) 0.099(5) 0.005(3) 0.015(3) 0.015(3)
C5 0.094(4) 0.038(2) 0.075(3) 0.007(2) 0.002(3) -0.003(2)
C6 0.083(3) 0.063(3) 0.050(2) 0.0225(19) -0.037(2) -0.023(2)
C10 0.058(2) 0.0372(17) 0.057(2) -0.0043(17) 0.012(2) -0.0108(15)

loop_
_atom_type_symbol
_atom_type_description
_atom_type_scat_dispersion_real
_atom_type_scat_dispersion_imag
_atom_type_scat_source
C C 0.0033 0.0016 'International Tables Vol C Tables 4.2.6.8 and 6.1.1.4'
H H 0.0000 0.0000 'International Tables Vol C Tables 4.2.6.8 and 6.1.1.4'
N N 0.0061 0.0033 'International Tables Vol C Tables 4.2.6.8 and 6.1.1.4'
O O 0.0106 0.0060 'International Tables Vol C Tables 4.2.6.8 and 6.1.1.4'
Zn Zn 0.2839 1.4301 'International Tables Vol C Tables 4.2.6.8 and 6.1.1.4'

loop_
_geom_angle_atom_site_label_1
_geom_angle_atom_site_label_2
_geom_angle_atom_site_label_3
_geom_angle
_geom_angle_site_symmetry_1
_geom_angle_site_symmetry_3
_geom_angle_publ_flag
C10 Zn1 O1 124.06(16) . . ?
C10 Zn1 O2 115.71(15) . 8_645 ?
O1 Zn1 O2 100.12(10) . 8_645 ?
C10 Zn1 O2 118.14(14) . 2_765 ?
O1 Zn1 O2 99.69(9) . 2_765 ?
O2 Zn1 O2 93.53(10) 8_645 2_765 ?
C1 O1 Zn1 126.0(2) . . ?
C1 O2 Zn1 114.7(2) . 7_565 ?
C1 O2 Zn1 128.5(2) . 2_765 ?
Zn1 O2 Zn1 113.65(10) 7_565 2_765 ?
C1 N1 C6 120.3(3) . . ?
C1 N1 C2 121.1(3) . . ?
C6 N1 C2 118.3(3) . . ?
O1 C1 O2 122.4(3) . . ?
O1 C1 N1 119.1(3) . . ?
O2 C1 N1 118.4(3) . . ?
N1 C2 C3 115.6(3) . . ?
C4 C3 C5 111.3(4) . . ?
C4 C3 C2 112.1(4) . . ?
C5 C3 C2 108.0(4) . . ?
N1 C6 C7A 118.2(8) . . ?
N1 C6 C7 112.9(6) . . ?
C7A C6 C7 121.5(8) . . ?
C8 C7 C9 112.0(12) . . ?
C8 C7 C6 111.9(11) . . ?
C9 C7 C6 98.8(10) . . ?
C8 C8 C7 163(2) 2_765 . ?
C8A C7A C6 111.3(14) . . ?
C8A C7A C9A 111.6(14) . . ?
C6 C7A C9A 96.2(12) . . ?

loop_
_geom_bond_atom_site_label_1
_geom_bond_atom_site_label_2
_geom_bond_distance
_geom_bond_site_symmetry_2
_geom_bond_publ_flag
Zn1 C10 1.960(3) . ?
Zn1 O1 1.974(2) . ?
Zn1 O2 2.078(2) 8_645 ?
Zn1 O2 2.085(2) 2_765 ?
O1 C1 1.273(4) . ?
O2 C1 1.296(4) . ?
O2 Zn1 2.078(2) 7_565 ?
O2 Zn1 2.085(2) 2_765 ?
N1 C1 1.336(4) . ?
N1 C6 1.470(5) . ?
N1 C2 1.473(4) . ?
C2 C3 1.526(6) . ?
C3 C4 1.510(7) . ?
C3 C5 1.524(6) . ?
C6 C7A 1.490(16) . ?
C6 C7 1.582(14) . ?
C7 C8 1.494(18) . ?
C7 C9 1.63(2) . ?
C8 C8 1.17(3) 2_765 ?
C7A C8A 1.60(3) . ?
C7A C9A 1.77(3) . ?
